data_7008563
loop_
_publ_author_name
'Aaker\"oy, Christer B'
'Desper, John'
'Smith, Michelle M.'
'Urbina, Joaquin F.'

_publ_section_title
;
 [(Benzimidazol-1-yl)methyl]benzamides as bifunctional reagents for
 reliable inorganic-organic supramolecular synthesis.
;
_journal_issue 14
_journal_name_full 'Dalton transactions (Cambridge, England : 2003)'
_journal_page_first 2462
_journal_page_last 2470
_journal_paper_doi 10.1039/b504420k
_journal_year 2005
_chemical_formula_moiety
;
(C16 H15 N3 O)2 Ag (Sb F6) (O)3
;
_chemical_formula_sum 'C32 H30 Ag F6 N6 O5 Sb'
_chemical_formula_weight 922.24
_chemical_name_common
;bis(2-methyl-3-((benzamide-4-yl)methyl)benzimidaol-1-
yl)silver(i) (SbF6)
;
_chemical_name_systematic
;
bis{2-methyl-3-[(benzamide-4-yl)methyl]benzimidaol-1-yl}silver(I) (SbF6)
;
_space_group_IT_number 14
_symmetry_cell_setting monoclinic
_symmetry_space_group_name_Hall '-P 2ybc'
_symmetry_space_group_name_H-M 'P 1 21/c 1'
_atom_sites_solution_hydrogens geom
_atom_sites_solution_primary direct
_atom_sites_solution_secondary difmap
_audit_creation_method SHELXL-97
_cell_angle_alpha 90.00
_cell_angle_beta 98.4920(10)
_cell_angle_gamma 90.00
_cell_formula_units_Z 4
_cell_length_a 7.5069(5)
_cell_length_b 18.6924(12)
_cell_length_c 24.9808(17)
_cell_measurement_reflns_used 6093
_cell_measurement_temperature 100(2)
_cell_measurement_theta_max 29.95
_cell_measurement_theta_min 2.25
_cell_volume 3466.9(4)
_computing_cell_refinement 'Bruker XSCANS'
_computing_data_collection 'Bruker XSCANS'
_computing_data_reduction 'Bruker SHELXTL'
_computing_molecular_graphics 'Bruker SHELXTL'
_computing_publication_material 'Bruker SHELXTL'
_computing_structure_refinement 'SHELXL-97 (Sheldrick, 1997)'
_computing_structure_solution 'SHELXS-97 (Sheldrick, 1990)'
_diffrn_ambient_temperature 100(2)
_diffrn_measured_fraction_theta_full 0.996
_diffrn_measured_fraction_theta_max 0.996
_diffrn_measurement_device_type 'CCD area detector'
_diffrn_measurement_method 'phi and omega scans'
_diffrn_radiation_monochromator graphite
_diffrn_radiation_source 'fine-focus sealed tube'
_diffrn_radiation_type MoK\a
_diffrn_radiation_wavelength 0.71073
_diffrn_reflns_av_R_equivalents 0.0361
_diffrn_reflns_av_sigmaI/netI 0.0338
_diffrn_reflns_limit_h_max 10
_diffrn_reflns_limit_h_min -10
_diffrn_reflns_limit_k_max 26
_diffrn_reflns_limit_k_min -26
_diffrn_reflns_limit_l_max 35
_diffrn_reflns_limit_l_min -34
_diffrn_reflns_number 39338
_diffrn_reflns_theta_full 30.01
_diffrn_reflns_theta_max 30.01
_diffrn_reflns_theta_min 1.98
_exptl_absorpt_coefficient_mu 1.426
_exptl_absorpt_correction_T_max 1.000
_exptl_absorpt_correction_T_min 0.768
_exptl_absorpt_correction_type multi-scan
_exptl_absorpt_process_details SADABS
_exptl_crystal_colour colorless
_exptl_crystal_density_diffrn 1.767
_exptl_crystal_density_method 'not measured'
_exptl_crystal_description block
_exptl_crystal_F_000 1824
_exptl_crystal_size_max 0.40
_exptl_crystal_size_mid 0.29
_exptl_crystal_size_min 0.20
_refine_diff_density_max 2.298
_refine_diff_density_min -0.971
_refine_diff_density_rms 0.147
_refine_ls_extinction_method none
_refine_ls_goodness_of_fit_ref 1.427
_refine_ls_hydrogen_treatment constr
_refine_ls_matrix_type full
_refine_ls_number_parameters 488
_refine_ls_number_reflns 10098
_refine_ls_number_restraints 21
_refine_ls_restrained_S_all 1.435
_refine_ls_R_factor_all 0.0731
_refine_ls_R_factor_gt 0.0623
_refine_ls_shift/su_max 0.001
_refine_ls_shift/su_mean 0.000
_refine_ls_structure_factor_coef Fsqd
_refine_ls_weighting_details 'calc w=1/[\s^2^(Fo^2^)+(0.0800P)^2^+1.0000P] where P=(Fo^2^+2Fc^2^)/3'
_refine_ls_weighting_scheme calc
_refine_ls_wR_factor_gt 0.1714
_refine_ls_wR_factor_ref 0.1773
_reflns_number_gt 8540
_reflns_number_total 10098
_reflns_threshold_expression >2sigma(I)
_cod_data_source_file b504420k.txt
_cod_data_source_block 7
_cod_depositor_comments
;
The following automatic conversions were performed:
'_symmetry_cell_setting' value 'Monoclinic' changed to 'monoclinic'
according to '/home/saulius/struct/CIF-dictionaries/cif_core.dic'
dictionary named 'cif_core.dic' version 2.4.1 from 2010-06-29.

Automatic conversion script
Id: cif_fix_enum 1527 2010-12-29 10:47:43Z saulius 
;
_cod_original_sg_symbol_H-M P2(1)/c
_cod_database_code 7008563

loop_
_symmetry_equiv_pos_as_xyz
'x, y, z'
'-x, y+1/2, -z+1/2'
'-x, -y, -z'
'x, -y-1/2, z-1/2'

loop_
_atom_site_label
_atom_site_type_symbol
_atom_site_fract_x
_atom_site_fract_y
_atom_site_fract_z
_atom_site_U_iso_or_equiv
_atom_site_adp_type
_atom_site_occupancy
_atom_site_symmetry_multiplicity
_atom_site_calc_flag
_atom_site_refinement_flags
_atom_site_disorder_assembly
_atom_site_disorder_group
Ag1 Ag 0.17648(4) 0.515451(15) 0.046569(12) 0.02710(10) Uani 1 1 d . . .
Sb1 Sb 0.5922(2) 0.51960(9) 0.19412(8) 0.0373(2) Uani 0.761(7) 1 d PD A 1
F1A F 0.6199(12) 0.4228(3) 0.1906(6) 0.162(5) Uani 0.761(7) 1 d PD A 1
F2A F 0.4762(8) 0.5317(6) 0.1255(2) 0.144(5) Uani 0.761(7) 1 d PD A 1
F3A F 0.5964(7) 0.6184(2) 0.2034(2) 0.0727(18) Uani 0.761(7) 1 d PD A 1
F4A F 0.7247(8) 0.5167(4) 0.2654(3) 0.098(3) Uani 0.761(7) 1 d PD A 1
F5A F 0.3779(5) 0.5101(3) 0.2215(3) 0.0579(14) Uani 0.761(7) 1 d PD A 1
F6A F 0.8127(9) 0.5268(5) 0.1676(4) 0.068(3) Uani 0.761(7) 1 d PD A 1
Sb2 Sb 0.6082(8) 0.5118(3) 0.1867(3) 0.0373(2) Uani 0.239(7) 1 d PD A 2
F1B F 0.536(3) 0.4583(11) 0.1260(7) 0.101(7) Uiso 0.239(7) 1 d PD A 2
F2B F 0.5072(17) 0.5991(6) 0.1592(6) 0.056(4) Uiso 0.239(7) 1 d PD A 2
F3B F 0.6585(19) 0.5616(7) 0.2520(5) 0.055(4) Uiso 0.239(7) 1 d PD A 2
F4B F 0.671(2) 0.4313(8) 0.2271(6) 0.066(5) Uiso 0.239(7) 1 d PD A 2
F5B F 0.3696(19) 0.4927(10) 0.1993(9) 0.068(7) Uiso 0.239(7) 1 d PD A 2
F6B F 0.821(2) 0.5373(13) 0.1666(8) 0.035(5) Uiso 0.239(7) 1 d PD A 2
N11 N 0.1779(4) 0.29532(17) 0.08693(12) 0.0248(6) Uani 1 1 d . . .
C12 C 0.1429(5) 0.3658(2) 0.09379(15) 0.0264(7) Uani 1 1 d . . .
N13 N 0.1733(4) 0.40511(19) 0.05079(13) 0.0287(7) Uani 1 1 d . . .
C14 C 0.2314(5) 0.35654(19) 0.01436(14) 0.0241(7) Uani 1 1 d . . .
C15 C 0.2797(5) 0.3674(2) -0.03718(15) 0.0282(8) Uani 1 1 d . . .
H15 H 0.2798 0.4138 -0.0527 0.034 Uiso 1 1 calc R . .
C16 C 0.3269(6) 0.3078(2) -0.06437(16) 0.0314(8) Uani 1 1 d . . .
H16 H 0.3597 0.3135 -0.0994 0.038 Uiso 1 1 calc R . .
C17 C 0.3280(5) 0.2390(2) -0.04195(16) 0.0301(8) Uani 1 1 d . . .
H17 H 0.3615 0.1994 -0.0621 0.036 Uiso 1 1 calc R . .
C18 C 0.2814(5) 0.2274(2) 0.00908(16) 0.0285(8) Uani 1 1 d . . .
H18 H 0.2824 0.1809 0.0244 0.034 Uiso 1 1 calc R . .
C19 C 0.2333(5) 0.2872(2) 0.03655(15) 0.0236(7) Uani 1 1 d . . .
C20 C 0.0737(6) 0.3962(2) 0.14157(16) 0.0345(9) Uani 1 1 d . . .
H20A H 0.0597 0.4481 0.1371 0.052 Uiso 1 1 calc R . .
H20B H 0.1590 0.3860 0.1743 0.052 Uiso 1 1 calc R . .
H20C H -0.0432 0.3747 0.1448 0.052 Uiso 1 1 calc R . .
C21 C 0.3587(5) 0.2224(2) 0.15667(14) 0.0232(7) Uani 1 1 d . . .
C22 C 0.4403(5) 0.1563(2) 0.15311(16) 0.0295(8) Uani 1 1 d . . .
H22 H 0.3746 0.1188 0.1335 0.035 Uiso 1 1 calc R . .
C23 C 0.6155(5) 0.1438(2) 0.17752(16) 0.0290(8) Uani 1 1 d . . .
H23 H 0.6686 0.0980 0.1750 0.035 Uiso 1 1 calc R . .
C24 C 0.7132(5) 0.19893(18) 0.20580(13) 0.0212(6) Uani 1 1 d . . .
C25 C 0.6311(5) 0.26440(19) 0.21127(14) 0.0244(7) Uani 1 1 d . . .
H25 H 0.6958 0.3016 0.2315 0.029 Uiso 1 1 calc R . .
C26 C 0.4552(5) 0.2757(2) 0.18730(14) 0.0255(7) Uani 1 1 d . . .
H26 H 0.3993 0.3204 0.1918 0.031 Uiso 1 1 calc R . .
C27 C 0.9098(5) 0.19262(19) 0.22859(13) 0.0234(7) Uani 1 1 d . . .
N27 N 0.9938(5) 0.13061(18) 0.22287(13) 0.0301(7) Uani 1 1 d . . .
H27A H 1.1098 0.1265 0.2345 0.036 Uiso 1 1 calc R . .
H27B H 0.9331 0.0939 0.2074 0.036 Uiso 1 1 calc R . .
O27 O 0.9931(4) 0.24484(15) 0.25021(11) 0.0303(6) Uani 1 1 d . . .
C28 C 0.1726(5) 0.2379(2) 0.12690(16) 0.0277(7) Uani 1 1 d . . .
H28A H 0.1223 0.1940 0.1083 0.033 Uiso 1 1 calc R . .
H28B H 0.0927 0.2523 0.1532 0.033 Uiso 1 1 calc R . .
N31 N 0.1547(4) 0.73578(17) 0.08301(12) 0.0240(6) Uani 1 1 d . . .
C32 C 0.1528(5) 0.6641(2) 0.09348(15) 0.0255(7) Uani 1 1 d . . .
N33 N 0.1889(4) 0.62682(19) 0.05107(12) 0.0271(7) Uani 1 1 d . . .
C34 C 0.2183(5) 0.6762(2) 0.01118(15) 0.0261(7) Uani 1 1 d . . .
C35 C 0.2662(5) 0.6660(3) -0.03984(16) 0.0335(9) Uani 1 1 d . . .
H35 H 0.2855 0.6195 -0.0532 0.040 Uiso 1 1 calc R . .
C36 C 0.2846(5) 0.7270(3) -0.07054(16) 0.0392(10) Uani 1 1 d . . .
H36 H 0.3175 0.7220 -0.1056 0.047 Uiso 1 1 calc R . .
C37 C 0.2559(6) 0.7957(3) -0.05089(17) 0.0368(9) Uani 1 1 d . . .
H37 H 0.2672 0.8359 -0.0733 0.044 Uiso 1 1 calc R . .
C38 C 0.2113(5) 0.8063(2) 0.00038(17) 0.0317(8) Uani 1 1 d . . .
H38 H 0.1925 0.8528 0.0139 0.038 Uiso 1 1 calc R . .
C39 C 0.1959(5) 0.7452(2) 0.03089(15) 0.0246(7) Uani 1 1 d . . .
C40 C 0.1130(6) 0.6341(2) 0.14522(15) 0.0307(8) Uani 1 1 d . . .
H40A H 0.1186 0.5818 0.1439 0.046 Uiso 1 1 calc R . .
H40B H -0.0078 0.6490 0.1511 0.046 Uiso 1 1 calc R . .
H40C H 0.2019 0.6517 0.1750 0.046 Uiso 1 1 calc R . .
C41 C 0.3180(5) 0.82912(19) 0.13966(15) 0.0249(7) Uani 1 1 d . . .
C42 C 0.4652(5) 0.7887(2) 0.16335(15) 0.0264(7) Uani 1 1 d . . .
H42 H 0.4512 0.7388 0.1685 0.032 Uiso 1 1 calc R . .
C43 C 0.6316(5) 0.82034(19) 0.17944(14) 0.0246(7) Uani 1 1 d . . .
H43 H 0.7305 0.7921 0.1954 0.029 Uiso 1 1 calc R . .
C44 C 0.6539(5) 0.89394(19) 0.17214(14) 0.0243(7) Uani 1 1 d . . .
C45 C 0.5075(6) 0.9338(2) 0.1491(2) 0.0394(10) Uani 1 1 d . . .
H45 H 0.5210 0.9837 0.1438 0.047 Uiso 1 1 calc R . .
C46 C 0.3399(6) 0.9018(2) 0.1334(2) 0.0377(10) Uani 1 1 d . . .
H46 H 0.2402 0.9302 0.1182 0.045 Uiso 1 1 calc R . .
C47 C 0.8314(5) 0.93090(18) 0.18650(14) 0.0241(7) Uani 1 1 d . . .
N47 N 0.9649(5) 0.89707(18) 0.21642(13) 0.0300(7) Uani 1 1 d . . .
H47A H 1.0702 0.9181 0.2247 0.036 Uiso 1 1 calc R . .
H47B H 0.9485 0.8535 0.2281 0.036 Uiso 1 1 calc R . .
O47 O 0.8508(4) 0.99299(15) 0.16932(13) 0.0341(6) Uani 1 1 d . . .
C48 C 0.1380(5) 0.7935(2) 0.12157(16) 0.0282(8) Uani 1 1 d . . .
H48A H 0.0908 0.7739 0.1535 0.034 Uiso 1 1 calc R . .
H48B H 0.0511 0.8295 0.1044 0.034 Uiso 1 1 calc R . .
O1S O 0.7035(16) 1.0254(6) 0.0623(4) 0.167(4) Uani 1 1 d . . .
O2S O 0.683(2) 0.9587(6) -0.0285(5) 0.243(7) Uani 1 1 d . . .
O3S O 1.0314(18) 1.0426(6) 0.0824(5) 0.237(7) Uani 1 1 d . . .

loop_
_atom_site_aniso_label
_atom_site_aniso_U_11
_atom_site_aniso_U_22
_atom_site_aniso_U_33
_atom_site_aniso_U_23
_atom_site_aniso_U_13
_atom_site_aniso_U_12
Ag1 0.03090(17) 0.02313(16) 0.02610(16) -0.00446(10) 0.00029(11) 0.00301(10)
Sb1 0.0227(3) 0.0224(4) 0.0673(6) 0.0071(3) 0.0082(3) 0.0040(2)
F1A 0.152(8) 0.010(2) 0.346(16) -0.010(4) 0.112(9) -0.013(3)
F2A 0.054(4) 0.327(14) 0.046(3) -0.007(5) -0.014(2) -0.041(5)
F3A 0.084(4) 0.043(2) 0.103(4) -0.006(2) 0.052(3) 0.005(2)
F4A 0.045(3) 0.152(7) 0.091(4) 0.066(4) -0.003(3) -0.019(3)
F5A 0.028(2) 0.079(4) 0.067(4) 0.027(3) 0.011(2) -0.0022(19)
F6A 0.040(3) 0.046(4) 0.125(6) -0.012(3) 0.036(3) 0.001(2)
Sb2 0.0227(3) 0.0224(4) 0.0673(6) 0.0071(3) 0.0082(3) 0.0040(2)
N11 0.0239(15) 0.0245(15) 0.0251(15) -0.0020(12) 0.0008(12) 0.0013(12)
C12 0.0266(17) 0.0276(17) 0.0233(17) -0.0043(14) -0.0016(14) 0.0004(14)
N13 0.0295(17) 0.0298(17) 0.0252(15) -0.0060(12) -0.0006(13) 0.0037(13)
C14 0.0252(17) 0.0244(16) 0.0215(16) -0.0033(13) -0.0006(13) 0.0024(13)
C15 0.0305(19) 0.0270(18) 0.0256(18) 0.0003(14) -0.0014(14) 0.0029(15)
C16 0.031(2) 0.039(2) 0.0241(18) 0.0013(15) 0.0046(15) 0.0061(16)
C17 0.0247(18) 0.032(2) 0.033(2) -0.0097(15) 0.0030(15) 0.0055(15)
C18 0.0228(17) 0.0261(18) 0.035(2) -0.0023(15) 0.0002(15) 0.0035(14)
C19 0.0184(15) 0.0277(17) 0.0237(17) -0.0026(13) 0.0004(13) 0.0008(13)
C20 0.042(2) 0.034(2) 0.0278(19) -0.0074(16) 0.0063(17) 0.0053(17)
C21 0.0233(16) 0.0290(17) 0.0182(15) 0.0026(13) 0.0061(12) -0.0027(13)
C22 0.0301(19) 0.0222(17) 0.034(2) -0.0022(14) -0.0027(15) -0.0047(14)
C23 0.0311(19) 0.0205(16) 0.035(2) -0.0002(14) 0.0023(16) 0.0005(14)
C24 0.0283(17) 0.0221(15) 0.0132(14) 0.0028(11) 0.0030(12) -0.0014(13)
C25 0.0328(19) 0.0214(16) 0.0175(15) -0.0003(12) -0.0006(13) -0.0029(14)
C26 0.0311(18) 0.0231(16) 0.0221(16) 0.0001(13) 0.0037(14) 0.0008(14)
C27 0.0293(18) 0.0255(16) 0.0156(15) 0.0040(12) 0.0036(13) 0.0001(14)
N27 0.0318(17) 0.0261(16) 0.0307(17) -0.0015(13) -0.0008(13) 0.0005(13)
O27 0.0317(15) 0.0257(13) 0.0314(14) -0.0026(11) -0.0020(12) -0.0027(11)
C28 0.0243(17) 0.0273(18) 0.0310(19) 0.0036(14) 0.0028(14) 0.0005(14)
N31 0.0246(15) 0.0271(15) 0.0210(14) -0.0010(11) 0.0059(11) 0.0007(12)
C32 0.0259(17) 0.0276(17) 0.0226(17) -0.0022(13) 0.0028(13) -0.0028(14)
N33 0.0282(16) 0.0310(17) 0.0218(15) 0.0008(12) 0.0027(12) 0.0028(13)
C34 0.0204(16) 0.0337(19) 0.0238(17) 0.0010(14) 0.0020(13) 0.0003(14)
C35 0.0247(19) 0.047(2) 0.029(2) -0.0037(17) 0.0024(15) 0.0028(17)
C36 0.024(2) 0.071(3) 0.0229(19) 0.0041(19) 0.0036(15) -0.005(2)
C37 0.028(2) 0.050(3) 0.031(2) 0.0120(18) 0.0021(16) -0.0092(18)
C38 0.0216(17) 0.037(2) 0.036(2) 0.0085(16) 0.0024(15) -0.0054(15)
C39 0.0191(16) 0.0333(19) 0.0217(16) 0.0019(14) 0.0039(13) 0.0007(13)
C40 0.042(2) 0.0276(18) 0.0241(18) -0.0013(14) 0.0097(16) -0.0032(16)
C41 0.0273(18) 0.0209(16) 0.0278(18) -0.0043(13) 0.0084(14) -0.0005(13)
C42 0.0306(19) 0.0234(16) 0.0268(18) 0.0028(13) 0.0097(14) 0.0028(14)
C43 0.0313(18) 0.0235(16) 0.0193(16) 0.0019(12) 0.0054(14) 0.0035(14)
C44 0.0281(17) 0.0206(15) 0.0240(16) -0.0052(13) 0.0034(14) 0.0014(13)
C45 0.035(2) 0.0170(17) 0.062(3) -0.0032(17) -0.006(2) 0.0011(15)
C46 0.031(2) 0.0213(18) 0.057(3) -0.0008(17) -0.0061(19) 0.0045(15)
C47 0.0287(17) 0.0202(15) 0.0240(17) -0.0077(12) 0.0064(14) 0.0022(13)
N47 0.0307(17) 0.0285(16) 0.0294(16) -0.0049(13) 0.0000(13) -0.0014(13)
O47 0.0351(16) 0.0230(13) 0.0427(17) 0.0008(12) 0.0006(13) -0.0044(11)
C48 0.0261(18) 0.0241(17) 0.035(2) -0.0041(14) 0.0054(15) 0.0030(14)
O1S 0.214(12) 0.189(10) 0.097(6) -0.008(5) 0.015(6) 0.001(7)
O2S 0.327(18) 0.188(10) 0.222(12) 0.116(10) 0.067(12) 0.076(11)
O3S 0.294(14) 0.234(11) 0.227(11) 0.139(10) 0.188(11) 0.163(11)

loop_
_atom_type_symbol
_atom_type_description
_atom_type_scat_dispersion_real
_atom_type_scat_dispersion_imag
_atom_type_scat_source
C C 0.0033 0.0016 'International Tables Vol C Tables 4.2.6.8 and 6.1.1.4'
H H 0.0000 0.0000 'International Tables Vol C Tables 4.2.6.8 and 6.1.1.4'
N N 0.0061 0.0033 'International Tables Vol C Tables 4.2.6.8 and 6.1.1.4'
O O 0.0106 0.0060 'International Tables Vol C Tables 4.2.6.8 and 6.1.1.4'
F F 0.0171 0.0103 'International Tables Vol C Tables 4.2.6.8 and 6.1.1.4'
Ag Ag -0.8971 1.1015 'International Tables Vol C Tables 4.2.6.8 and 6.1.1.4'
Sb Sb -0.5866 1.5461 'International Tables Vol C Tables 4.2.6.8 and 6.1.1.4'

loop_
_geom_angle_atom_site_label_1
_geom_angle_atom_site_label_2
_geom_angle_atom_site_label_3
_geom_angle
_geom_angle_site_symmetry_1
_geom_angle_site_symmetry_3
_geom_angle_publ_flag
N13 Ag1 N33 173.97(13) . . ?
N13 Ag1 Ag1 81.23(9) . 3_565 ?
N33 Ag1 Ag1 103.70(9) . 3_565 ?
F2A Sb1 F1A 96.9(5) . . ?
F2A Sb1 F5A 92.3(3) . . ?
F1A Sb1 F5A 92.0(3) . . ?
F2A Sb1 F3A 89.5(4) . . ?
F1A Sb1 F3A 171.9(4) . . ?
F5A Sb1 F3A 92.8(2) . . ?
F2A Sb1 F6A 89.0(4) . . ?
F1A Sb1 F6A 86.6(4) . . ?
F5A Sb1 F6A 178.2(3) . . ?
F3A Sb1 F6A 88.5(3) . . ?
F2A Sb1 F4A 173.9(4) . . ?
F1A Sb1 F4A 88.2(5) . . ?
F5A Sb1 F4A 90.8(3) . . ?
F3A Sb1 F4A 85.1(3) . . ?
F6A Sb1 F4A 88.1(4) . . ?
F6B Sb2 F1B 94.6(9) . . ?
F6B Sb2 F4B 101.7(9) . . ?
F1B Sb2 F4B 91.6(8) . . ?
F6B Sb2 F3B 92.2(8) . . ?
F1B Sb2 F3B 173.1(8) . . ?
F4B Sb2 F3B 85.8(7) . . ?
F6B Sb2 F2B 89.8(8) . . ?
F1B Sb2 F2B 96.6(9) . . ?
F4B Sb2 F2B 165.4(8) . . ?
F3B Sb2 F2B 84.6(6) . . ?
F6B Sb2 F5B 171.9(10) . . ?
F1B Sb2 F5B 82.0(9) . . ?
F4B Sb2 F5B 85.8(8) . . ?
F3B Sb2 F5B 91.4(7) . . ?
F2B Sb2 F5B 83.3(7) . . ?
C12 N11 C19 108.0(3) . . ?
C12 N11 C28 126.6(3) . . ?
C19 N11 C28 125.2(3) . . ?
N13 C12 N11 111.7(3) . . ?
N13 C12 C20 123.5(4) . . ?
N11 C12 C20 124.8(4) . . ?
C12 N13 C14 105.7(3) . . ?
C12 N13 Ag1 126.1(3) . . ?
C14 N13 Ag1 127.4(3) . . ?
N13 C14 C15 130.6(3) . . ?
N13 C14 C19 109.1(3) . . ?
C15 C14 C19 120.3(3) . . ?
C16 C15 C14 117.1(4) . . ?
C16 C15 H15 121.4 . . ?
C14 C15 H15 121.4 . . ?
C15 C16 C17 122.1(4) . . ?
C15 C16 H16 119.0 . . ?
C17 C16 H16 119.0 . . ?
C18 C17 C16 121.5(4) . . ?
C18 C17 H17 119.2 . . ?
C16 C17 H17 119.2 . . ?
C19 C18 C17 116.7(4) . . ?
C19 C18 H18 121.7 . . ?
C17 C18 H18 121.7 . . ?
C18 C19 N11 132.1(4) . . ?
C18 C19 C14 122.3(3) . . ?
N11 C19 C14 105.5(3) . . ?
C12 C20 H20A 109.5 . . ?
C12 C20 H20B 109.5 . . ?
H20A C20 H20B 109.5 . . ?
C12 C20 H20C 109.5 . . ?
H20A C20 H20C 109.5 . . ?
H20B C20 H20C 109.5 . . ?
C22 C21 C26 118.3(3) . . ?
C22 C21 C28 121.6(3) . . ?
C26 C21 C28 120.1(3) . . ?
C23 C22 C21 121.4(3) . . ?
C23 C22 H22 119.3 . . ?
C21 C22 H22 119.3 . . ?
C22 C23 C24 119.5(3) . . ?
C22 C23 H23 120.3 . . ?
C24 C23 H23 120.3 . . ?
C25 C24 C23 119.6(3) . . ?
C25 C24 C27 117.2(3) . . ?
C23 C24 C27 123.1(3) . . ?
C26 C25 C24 120.1(3) . . ?
C26 C25 H25 120.0 . . ?
C24 C25 H25 120.0 . . ?
C25 C26 C21 121.0(3) . . ?
C25 C26 H26 119.5 . . ?
C21 C26 H26 119.5 . . ?
O27 C27 N27 120.9(4) . . ?
O27 C27 C24 120.4(3) . . ?
N27 C27 C24 118.6(3) . . ?
C27 N27 H27A 120.0 . . ?
C27 N27 H27B 120.0 . . ?
H27A N27 H27B 120.0 . . ?
N11 C28 C21 111.0(3) . . ?
N11 C28 H28A 109.4 . . ?
C21 C28 H28A 109.4 . . ?
N11 C28 H28B 109.4 . . ?
C21 C28 H28B 109.4 . . ?
H28A C28 H28B 108.0 . . ?
C32 N31 C39 108.3(3) . . ?
C32 N31 C48 126.4(3) . . ?
C39 N31 C48 125.0(3) . . ?
N33 C32 N31 110.7(3) . . ?
N33 C32 C40 126.1(4) . . ?
N31 C32 C40 123.3(3) . . ?
C32 N33 C34 107.1(3) . . ?
C32 N33 Ag1 123.6(3) . . ?
C34 N33 Ag1 129.1(3) . . ?
C35 C34 C39 120.7(4) . . ?
C35 C34 N33 130.7(4) . . ?
C39 C34 N33 108.5(3) . . ?
C34 C35 C36 117.0(4) . . ?
C34 C35 H35 121.5 . . ?
C36 C35 H35 121.5 . . ?
C35 C36 C37 121.6(4) . . ?
C35 C36 H36 119.2 . . ?
C37 C36 H36 119.2 . . ?
C38 C37 C36 121.7(4) . . ?
C38 C37 H37 119.1 . . ?
C36 C37 H37 119.1 . . ?
C37 C38 C39 116.2(4) . . ?
C37 C38 H38 121.9 . . ?
C39 C38 H38 121.9 . . ?
C38 C39 N31 131.8(4) . . ?
C38 C39 C34 122.7(4) . . ?
N31 C39 C34 105.5(3) . . ?
C32 C40 H40A 109.5 . . ?
C32 C40 H40B 109.5 . . ?
H40A C40 H40B 109.5 . . ?
C32 C40 H40C 109.5 . . ?
H40A C40 H40C 109.5 . . ?
H40B C40 H40C 109.5 . . ?
C46 C41 C42 118.7(4) . . ?
C46 C41 C48 121.0(4) . . ?
C42 C41 C48 120.3(3) . . ?
C43 C42 C41 121.0(3) . . ?
C43 C42 H42 119.5 . . ?
C41 C42 H42 119.5 . . ?
C42 C43 C44 120.0(3) . . ?
C42 C43 H43 120.0 . . ?
C44 C43 H43 120.0 . . ?
C45 C44 C43 118.7(4) . . ?
C45 C44 C47 118.5(3) . . ?
C43 C44 C47 122.8(3) . . ?
C44 C45 C46 121.0(4) . . ?
C44 C45 H45 119.5 . . ?
C46 C45 H45 119.5 . . ?
C41 C46 C45 120.5(4) . . ?
C41 C46 H46 119.7 . . ?
C45 C46 H46 119.7 . . ?
O47 C47 N47 121.4(4) . . ?
O47 C47 C44 119.3(3) . . ?
N47 C47 C44 119.3(3) . . ?
C47 N47 H47A 120.0 . . ?
C47 N47 H47B 120.0 . . ?
H47A N47 H47B 120.0 . . ?
N31 C48 C41 111.2(3) . . ?
N31 C48 H48A 109.4 . . ?
C41 C48 H48A 109.4 . . ?
N31 C48 H48B 109.4 . . ?
C41 C48 H48B 109.4 . . ?
H48A C48 H48B 108.0 . . ?

loop_
_geom_bond_atom_site_label_1
_geom_bond_atom_site_label_2
_geom_bond_distance
_geom_bond_site_symmetry_2
_geom_bond_publ_flag
Ag1 N13 2.066(4) . ?
Ag1 N33 2.086(4) . ?
Ag1 Ag1 3.3087(6) 3_565 ?
Sb1 F2A 1.818(6) . ?
Sb1 F1A 1.826(5) . ?
Sb1 F5A 1.848(4) . ?
Sb1 F3A 1.862(5) . ?
Sb1 F6A 1.877(5) . ?
Sb1 F4A 1.909(6) . ?
Sb2 F6B 1.811(12) . ?
Sb2 F1B 1.833(14) . ?
Sb2 F4B 1.834(14) . ?
Sb2 F3B 1.866(11) . ?
Sb2 F2B 1.885(11) . ?
Sb2 F5B 1.898(13) . ?
N11 C12 1.359(5) . ?
N11 C19 1.391(5) . ?
N11 C28 1.470(5) . ?
C12 N13 1.349(5) . ?
C12 C20 1.483(5) . ?
N13 C14 1.400(5) . ?
C14 C15 1.403(5) . ?
C14 C19 1.410(5) . ?
C15 C16 1.378(6) . ?
C15 H15 0.9500 . ?
C16 C17 1.401(6) . ?
C16 H16 0.9500 . ?
C17 C18 1.388(6) . ?
C17 H17 0.9500 . ?
C18 C19 1.386(5) . ?
C18 H18 0.9500 . ?
C20 H20A 0.9800 . ?
C20 H20B 0.9800 . ?
C20 H20C 0.9800 . ?
C21 C22 1.387(5) . ?
C21 C26 1.392(5) . ?
C21 C28 1.511(5) . ?
C22 C23 1.385(5) . ?
C22 H22 0.9500 . ?
C23 C24 1.395(5) . ?
C23 H23 0.9500 . ?
C24 C25 1.386(5) . ?
C24 C27 1.506(5) . ?
C25 C26 1.384(5) . ?
C25 H25 0.9500 . ?
C26 H26 0.9500 . ?
C27 O27 1.240(4) . ?
C27 N27 1.337(5) . ?
N27 H27A 0.8800 . ?
N27 H27B 0.8800 . ?
C28 H28A 0.9900 . ?
C28 H28B 0.9900 . ?
N31 C32 1.365(5) . ?
N31 C39 1.393(5) . ?
N31 C48 1.464(5) . ?
C32 N33 1.329(5) . ?
C32 C40 1.479(5) . ?
N33 C34 1.400(5) . ?
C34 C35 1.388(5) . ?
C34 C39 1.399(5) . ?
C35 C36 1.392(7) . ?
C35 H35 0.9500 . ?
C36 C37 1.402(7) . ?
C36 H36 0.9500 . ?
C37 C38 1.385(6) . ?
C37 H37 0.9500 . ?
C38 C39 1.387(5) . ?
C38 H38 0.9500 . ?
C40 H40A 0.9800 . ?
C40 H40B 0.9800 . ?
C40 H40C 0.9800 . ?
C41 C46 1.379(5) . ?
C41 C42 1.396(5) . ?
C41 C48 1.514(5) . ?
C42 C43 1.386(5) . ?
C42 H42 0.9500 . ?
C43 C44 1.401(5) . ?
C43 H43 0.9500 . ?
C44 C45 1.382(5) . ?
C44 C47 1.497(5) . ?
C45 C46 1.396(6) . ?
C45 H45 0.9500 . ?
C46 H46 0.9500 . ?
C47 O47 1.253(5) . ?
C47 N47 1.319(5) . ?
N47 H47A 0.8800 . ?
N47 H47B 0.8800 . ?
C48 H48A 0.9900 . ?
C48 H48B 0.9900 . ?

loop_
_geom_hbond_atom_site_label_D
_geom_hbond_atom_site_label_H
_geom_hbond_atom_site_label_A
_geom_hbond_distance_DH
_geom_hbond_distance_HA
_geom_hbond_distance_DA
_geom_hbond_angle_DHA
_geom_hbond_site_symmetry_A
N27 H27B O47 0.88 2.16 3.023(4) 165.6 1_545
N47 H47B O27 0.88 2.13 2.969(4) 158.9 2_755

loop_
_geom_torsion_atom_site_label_1
_geom_torsion_atom_site_label_2
_geom_torsion_atom_site_label_3
_geom_torsion_atom_site_label_4
_geom_torsion
_geom_torsion_site_symmetry_1
_geom_torsion_site_symmetry_2
_geom_torsion_site_symmetry_3
_geom_torsion_site_symmetry_4
_geom_torsion_publ_flag
C19 N11 C12 N13 -0.5(4) . . . . ?
C28 N11 C12 N13 175.2(3) . . . . ?
C19 N11 C12 C20 177.6(4) . . . . ?
C28 N11 C12 C20 -6.8(6) . . . . ?
N11 C12 N13 C14 0.0(4) . . . . ?
C20 C12 N13 C14 -178.1(4) . . . . ?
N11 C12 N13 Ag1 -170.3(2) . . . . ?
C20 C12 N13 Ag1 11.7(5) . . . . ?
Ag1 Ag1 N13 C12 -115.4(3) 3_565 . . . ?
Ag1 Ag1 N13 C14 76.5(3) 3_565 . . . ?
C12 N13 C14 C15 179.1(4) . . . . ?
Ag1 N13 C14 C15 -10.9(6) . . . . ?
C12 N13 C14 C19 0.5(4) . . . . ?
Ag1 N13 C14 C19 170.6(2) . . . . ?
N13 C14 C15 C16 -178.1(4) . . . . ?
C19 C14 C15 C16 0.3(5) . . . . ?
C14 C15 C16 C17 -0.3(6) . . . . ?
C15 C16 C17 C18 0.0(6) . . . . ?
C16 C17 C18 C19 0.2(6) . . . . ?
C17 C18 C19 N11 179.1(4) . . . . ?
C17 C18 C19 C14 -0.1(5) . . . . ?
C12 N11 C19 C18 -178.5(4) . . . . ?
C28 N11 C19 C18 5.8(6) . . . . ?
C12 N11 C19 C14 0.8(4) . . . . ?
C28 N11 C19 C14 -175.0(3) . . . . ?
N13 C14 C19 C18 178.6(3) . . . . ?
C15 C14 C19 C18 -0.2(5) . . . . ?
N13 C14 C19 N11 -0.8(4) . . . . ?
C15 C14 C19 N11 -179.5(3) . . . . ?
C26 C21 C22 C23 -2.4(6) . . . . ?
C28 C21 C22 C23 175.6(4) . . . . ?
C21 C22 C23 C24 -0.8(6) . . . . ?
C22 C23 C24 C25 3.0(6) . . . . ?
C22 C23 C24 C27 -173.4(3) . . . . ?
C23 C24 C25 C26 -2.1(5) . . . . ?
C27 C24 C25 C26 174.6(3) . . . . ?
C24 C25 C26 C21 -1.1(5) . . . . ?
C22 C21 C26 C25 3.3(5) . . . . ?
C28 C21 C26 C25 -174.7(3) . . . . ?
C25 C24 C27 O27 -1.4(5) . . . . ?
C23 C24 C27 O27 175.1(3) . . . . ?
C25 C24 C27 N27 -178.5(3) . . . . ?
C23 C24 C27 N27 -2.0(5) . . . . ?
C12 N11 C28 C21 -97.1(4) . . . . ?
C19 N11 C28 C21 77.8(4) . . . . ?
C22 C21 C28 N11 -117.1(4) . . . . ?
C26 C21 C28 N11 60.9(4) . . . . ?
C39 N31 C32 N33 -0.5(4) . . . . ?
C48 N31 C32 N33 -173.8(3) . . . . ?
C39 N31 C32 C40 -179.7(3) . . . . ?
C48 N31 C32 C40 6.9(6) . . . . ?
N31 C32 N33 C34 0.8(4) . . . . ?
C40 C32 N33 C34 -179.9(4) . . . . ?
N31 C32 N33 Ag1 -174.1(2) . . . . ?
C40 C32 N33 Ag1 5.1(5) . . . . ?
Ag1 Ag1 N33 C32 110.6(3) 3_565 . . . ?
Ag1 Ag1 N33 C34 -63.2(3) 3_565 . . . ?
C32 N33 C34 C35 177.6(4) . . . . ?
Ag1 N33 C34 C35 -7.8(6) . . . . ?
C32 N33 C34 C39 -0.9(4) . . . . ?
Ag1 N33 C34 C39 173.7(2) . . . . ?
C39 C34 C35 C36 -2.0(6) . . . . ?
N33 C34 C35 C36 179.7(4) . . . . ?
C34 C35 C36 C37 -0.1(6) . . . . ?
C35 C36 C37 C38 1.3(6) . . . . ?
C36 C37 C38 C39 -0.4(6) . . . . ?
C37 C38 C39 N31 179.7(4) . . . . ?
C37 C38 C39 C34 -1.8(6) . . . . ?
C32 N31 C39 C38 178.6(4) . . . . ?
C48 N31 C39 C38 -7.9(6) . . . . ?
C32 N31 C39 C34 -0.1(4) . . . . ?
C48 N31 C39 C34 173.4(3) . . . . ?
C35 C34 C39 C38 3.1(6) . . . . ?
N33 C34 C39 C38 -178.3(3) . . . . ?
C35 C34 C39 N31 -178.1(3) . . . . ?
N33 C34 C39 N31 0.6(4) . . . . ?
C46 C41 C42 C43 -1.2(6) . . . . ?
C48 C41 C42 C43 179.1(3) . . . . ?
C41 C42 C43 C44 0.2(5) . . . . ?
C42 C43 C44 C45 0.3(6) . . . . ?
C42 C43 C44 C47 -177.4(3) . . . . ?
C43 C44 C45 C46 0.2(7) . . . . ?
C47 C44 C45 C46 178.1(4) . . . . ?
C42 C41 C46 C45 1.7(7) . . . . ?
C48 C41 C46 C45 -178.6(4) . . . . ?
C44 C45 C46 C41 -1.2(8) . . . . ?
C45 C44 C47 O47 -11.9(5) . . . . ?
C43 C44 C47 O47 165.9(4) . . . . ?
C45 C44 C47 N47 168.9(4) . . . . ?
C43 C44 C47 N47 -13.3(5) . . . . ?
C32 N31 C48 C41 105.0(4) . . . . ?
C39 N31 C48 C41 -67.3(5) . . . . ?
C46 C41 C48 N31 123.5(4) . . . . ?
C42 C41 C48 N31 -56.8(5) . . . . ?
